data_4086183
loop_
_publ_author_name
'Thapaliya, Bhusan'
'Debnath, Suman'
'Arulsamy, Navamoney'
'Roddick, Dean M.'

_publ_section_title
;
 Synthesis and Structural Characterization of an Unusual Platinum \p-Arene
 Complex: (\h6-C6H3Me3)Pt[(C2F5)2PMe]Me+
;
_journal_issue 16
_journal_name_full Organometallics
_journal_page_first 4018
_journal_paper_doi 10.1021/acs.organomet.5b00410
_journal_volume 34
_journal_year 2015
_chemical_formula_moiety 'C15 H18 F10 P Pt, C24 B F20'
_chemical_formula_sum 'C39 H18 B F30 P Pt'
_chemical_formula_weight 1293.40
_chemical_name_common {(n6-C6H3Me3)Pt[(Me(C2F5)2P]CH3+B(C6F5)4-
_chemical_name_systematic
; 
 ? 
;
_space_group_crystal_system monoclinic
_space_group_IT_number 14
_space_group_name_Hall '-P 2ybc'
_space_group_name_H-M_alt 'P 1 21/c 1'
_symmetry_space_group_name_Hall '-P 2ybc'
_symmetry_space_group_name_H-M 'P 1 21/c 1'
_atom_sites_solution_hydrogens mixed
_audit_creation_method SHELXL-2013
_cell_angle_alpha 90
_cell_angle_beta 98.722(2)
_cell_angle_gamma 90
_cell_formula_units_Z 4
_cell_length_a 14.3275(5)
_cell_length_b 16.2723(5)
_cell_length_c 17.7781(6)
_cell_measurement_reflns_used 9885
_cell_measurement_temperature 150(2)
_cell_measurement_theta_max 29.18
_cell_measurement_theta_min 2.50
_cell_volume 4096.9(2)
_computing_cell_refinement 'Bruker SAINT'
_computing_data_collection 'Bruker APEX2'
_computing_data_reduction 'Bruker SAINT'
_computing_molecular_graphics 'Bruker SHELXTL'
_computing_publication_material 'Bruker SHELXTL'
_computing_structure_refinement 'SHELXL-2013 (Sheldrick, 2013)'
_computing_structure_solution 'SHELXS-97 (Sheldrick 2008)'
_diffrn_ambient_temperature 150(2)
_diffrn_measured_fraction_theta_full 0.998
_diffrn_measured_fraction_theta_max 0.999
_diffrn_measurement_device_type 'Bruker APEX-II CCD'
_diffrn_measurement_method '\f and \w scans'
_diffrn_radiation_type MoK\a
_diffrn_radiation_wavelength 0.71073
_diffrn_reflns_av_R_equivalents 0.1796
_diffrn_reflns_av_unetI/netI 0.0838
_diffrn_reflns_laue_measured_fraction_full 0.998
_diffrn_reflns_laue_measured_fraction_max 0.999
_diffrn_reflns_limit_h_max 22
_diffrn_reflns_limit_h_min -22
_diffrn_reflns_limit_k_max 25
_diffrn_reflns_limit_k_min -25
_diffrn_reflns_limit_l_max 27
_diffrn_reflns_limit_l_min -27
_diffrn_reflns_number 121758
_diffrn_reflns_point_group_measured_fraction_full 0.998
_diffrn_reflns_point_group_measured_fraction_max 0.999
_diffrn_reflns_theta_full 25.242
_diffrn_reflns_theta_max 33.728
_diffrn_reflns_theta_min 1.706
_exptl_absorpt_coefficient_mu 3.634
_exptl_absorpt_correction_T_max 0.7469
_exptl_absorpt_correction_T_min 0.5799
_exptl_absorpt_correction_type multi-scan
_exptl_absorpt_process_details 'Bruker APEX2'
_exptl_crystal_colour yellow
_exptl_crystal_density_diffrn 2.097
_exptl_crystal_description rectangular
_exptl_crystal_F_000 2480
_exptl_crystal_size_max 0.283
_exptl_crystal_size_mid 0.150
_exptl_crystal_size_min 0.090
_refine_diff_density_max 1.552
_refine_diff_density_min -1.799
_refine_diff_density_rms 0.148
_refine_ls_extinction_method none
_refine_ls_goodness_of_fit_ref 0.921
_refine_ls_hydrogen_treatment mixed
_refine_ls_matrix_type full
_refine_ls_number_parameters 661
_refine_ls_number_reflns 16347
_refine_ls_number_restraints 0
_refine_ls_restrained_S_all 0.921
_refine_ls_R_factor_all 0.0560
_refine_ls_R_factor_gt 0.0341
_refine_ls_shift/su_max 0.001
_refine_ls_shift/su_mean 0.000
_refine_ls_structure_factor_coef Fsqd
_refine_ls_weighting_details 'w=1/[\s^2^(Fo^2^)+(0.0149P)^2^] where P=(Fo^2^+2Fc^2^)/3'
_refine_ls_weighting_scheme calc
_refine_ls_wR_factor_gt 0.0769
_refine_ls_wR_factor_ref 0.0823
_reflns_Friedel_coverage 0.000
_reflns_number_gt 11678
_reflns_number_total 16347
_reflns_threshold_expression 'I > 2\s(I)'
_cod_data_source_file om5b00410_si_002.cif
_cod_data_source_block bt01
_cod_depositor_comments
;
The following automatic conversions were performed:

'_exptl_absorpt_correction_type' value 'MULTI-SCAN' changed to
'multi-scan' according to
/usr/data/users/saulius/crontab/automatic-downloads/rss-feeds/ACS/lib/dictionaries/cif_core.dic
dictionary named 'cif_core.dic' version 2.4.2 from 2011-04-26.

Automatic conversion script
Id: cif_fix_values 3271 2015-04-21 07:52:19Z andrius 

 Adding full bibliography for 4086183.cif.
;
_cod_database_code 4086183
_shelx_space_group_comment
; 
The symmetry employed for this shelxl refinement is uniquely defined 
by the following loop, which should always be used as a source of 
symmetry information in preference to the above space-group names. 
They are only intended as comments. 
;
_shelx_estimated_absorpt_t_min 0.426
_shelx_estimated_absorpt_t_max 0.736
_shelxl_version_number 2013-4

loop_
_space_group_symop_operation_xyz
'x, y, z'
'-x, y+1/2, -z+1/2'
'-x, -y, -z'
'x, -y-1/2, z-1/2'

loop_
_atom_site_label
_atom_site_type_symbol
_atom_site_fract_x
_atom_site_fract_y
_atom_site_fract_z
_atom_site_U_iso_or_equiv
_atom_site_adp_type
_atom_site_occupancy
_atom_site_site_symmetry_order
_atom_site_calc_flag
_atom_site_refinement_flags_posn
_atom_site_refinement_flags_adp
Pt1 Pt 0.27699(2) 0.26273(2) 0.36470(2) 0.01814(3) Uani 1 1 d . .
P1 P 0.32332(5) 0.38858(4) 0.35771(4) 0.02170(14) Uani 1 1 d . .
C1 C 0.2441(3) 0.2913(2) 0.47121(18) 0.0399(8) Uani 1 1 d . .
H1A H 0.1974 0.3357 0.4664 0.060 Uiso 1 1 calc R U
H1B H 0.3014 0.3091 0.5045 0.060 Uiso 1 1 calc R U
H1C H 0.2180 0.2427 0.4930 0.060 Uiso 1 1 calc R U
C2 C 0.35486(18) 0.14143(16) 0.31834(16) 0.0230(5) Uani 1 1 d . .
C3 C 0.30492(19) 0.18177(17) 0.25485(15) 0.0231(5) Uani 1 1 d . .
H3 H 0.340(2) 0.198(2) 0.210(2) 0.041(10) Uiso 1 1 d . .
C4 C 0.20521(19) 0.19160(18) 0.24377(16) 0.0252(6) Uani 1 1 d . .
C5 C 0.15672(19) 0.16577(18) 0.30185(17) 0.0269(6) Uani 1 1 d . .
H5 H 0.083(3) 0.171(3) 0.293(3) 0.062(12) Uiso 1 1 d . .
C6 C 0.2050(2) 0.13068(18) 0.36923(16) 0.0255(6) Uani 1 1 d . .
C7 C 0.3038(2) 0.11776(17) 0.37686(16) 0.0234(5) Uani 1 1 d . .
H7 H 0.343(2) 0.0942(19) 0.4242(19) 0.025(8) Uiso 1 1 d . .
C8 C 0.4572(2) 0.1233(2) 0.3231(2) 0.0416(8) Uani 1 1 d . .
H8A H 0.4655 0.0700 0.2994 0.062 Uiso 1 1 calc R U
H8B H 0.4865 0.1218 0.3766 0.062 Uiso 1 1 calc R U
H8C H 0.4873 0.1663 0.2964 0.062 Uiso 1 1 calc R U
C9 C 0.1522(3) 0.2278(2) 0.1726(2) 0.0435(9) Uani 1 1 d . .
H9A H 0.1038 0.1889 0.1498 0.065 Uiso 1 1 calc R U
H9B H 0.1960 0.2391 0.1366 0.065 Uiso 1 1 calc R U
H9C H 0.1219 0.2791 0.1848 0.065 Uiso 1 1 calc R U
C10 C 0.1520(3) 0.1016(2) 0.4296(2) 0.0410(8) Uani 1 1 d . .
H10A H 0.1963 0.0906 0.4761 0.062 Uiso 1 1 calc R U
H10B H 0.1179 0.0511 0.4127 0.062 Uiso 1 1 calc R U
H10C H 0.1069 0.1439 0.4397 0.062 Uiso 1 1 calc R U
C11 C 0.2900(2) 0.46851(19) 0.41988(19) 0.0322(7) Uani 1 1 d . .
H11A H 0.3085 0.4520 0.4731 0.048 Uiso 1 1 calc R U
H11B H 0.2214 0.4767 0.4097 0.048 Uiso 1 1 calc R U
H11C H 0.3219 0.5199 0.4104 0.048 Uiso 1 1 calc R U
F12A F 0.47691(13) 0.48176(12) 0.35635(12) 0.0407(5) Uani 1 1 d . .
F12B F 0.48793(12) 0.35721(12) 0.31089(10) 0.0353(4) Uani 1 1 d . .
C12 C 0.4555(2) 0.40187(18) 0.36598(17) 0.0275(6) Uani 1 1 d . .
F13A F 0.50937(14) 0.29406(13) 0.44922(12) 0.0454(5) Uani 1 1 d . .
F13B F 0.60171(13) 0.39757(15) 0.44710(12) 0.0496(6) Uani 1 1 d . .
F13C F 0.47705(14) 0.40875(14) 0.49952(11) 0.0470(5) Uani 1 1 d . .
C13 C 0.5119(2) 0.3739(2) 0.44186(19) 0.0348(7) Uani 1 1 d . .
C14 C 0.2817(2) 0.4421(2) 0.2628(2) 0.0375(7) Uani 1 1 d . .
F14A F 0.28773(18) 0.52511(13) 0.27103(13) 0.0553(6) Uani 1 1 d . .
F14B F 0.18827(14) 0.42327(14) 0.24593(12) 0.0514(6) Uani 1 1 d . .
C15 C 0.3260(3) 0.4223(2) 0.1929(2) 0.0412(8) Uani 1 1 d . .
F15A F 0.40877(18) 0.46002(15) 0.19430(14) 0.0623(7) Uani 1 1 d . .
F15B F 0.33885(14) 0.34261(12) 0.18679(11) 0.0384(4) Uani 1 1 d . .
F15C F 0.2698(2) 0.44757(17) 0.12992(13) 0.0694(8) Uani 1 1 d . .
B1 B 0.20900(19) 0.79781(18) 0.27095(16) 0.0170(5) Uani 1 1 d . .
C16 C 0.17151(17) 0.87787(16) 0.21766(14) 0.0179(5) Uani 1 1 d . .
C17 C 0.22533(18) 0.94016(17) 0.19349(15) 0.0217(5) Uani 1 1 d . .
F17 F 0.31911(11) 0.94526(11) 0.21872(10) 0.0278(4) Uani 1 1 d . .
C18 C 0.1902(2) 0.99988(18) 0.14148(15) 0.0262(6) Uani 1 1 d . .
F18 F 0.24816(14) 1.05745(12) 0.11905(10) 0.0357(4) Uani 1 1 d . .
C19 C 0.0955(2) 1.00138(19) 0.11261(16) 0.0288(6) Uani 1 1 d . .
F19 F 0.06042(14) 1.05998(12) 0.06313(11) 0.0417(5) Uani 1 1 d . .
C20 C 0.03826(19) 0.94082(19) 0.13486(16) 0.0268(6) Uani 1 1 d . .
F20 F -0.05458(12) 0.94042(13) 0.10650(11) 0.0404(5) Uani 1 1 d . .
C21 C 0.07648(18) 0.88091(17) 0.18415(15) 0.0219(5) Uani 1 1 d . .
F21 F 0.01666(10) 0.82197(11) 0.20084(10) 0.0275(4) Uani 1 1 d . .
C22 C 0.31621(16) 0.81035(16) 0.31803(14) 0.0186(5) Uani 1 1 d . .
C23 C 0.33438(17) 0.87749(17) 0.36593(14) 0.0205(5) Uani 1 1 d . .
F23 F 0.26696(11) 0.93502(11) 0.36795(9) 0.0277(4) Uani 1 1 d . .
C24 C 0.4183(2) 0.89060(18) 0.41377(16) 0.0261(6) Uani 1 1 d . .
F24 F 0.43010(13) 0.95764(12) 0.45874(11) 0.0408(5) Uani 1 1 d . .
C25 C 0.48989(19) 0.8344(2) 0.41542(16) 0.0285(6) Uani 1 1 d . .
F25 F 0.57298(12) 0.84627(13) 0.46089(11) 0.0424(5) Uani 1 1 d . .
C26 C 0.47598(18) 0.76612(19) 0.37063(16) 0.0246(5) Uani 1 1 d . .
F26 F 0.54459(11) 0.70933(13) 0.37275(10) 0.0353(4) Uani 1 1 d . .
C27 C 0.39014(19) 0.75449(17) 0.32378(15) 0.0207(5) Uani 1 1 d . .
F27 F 0.38263(11) 0.68371(10) 0.28347(10) 0.0270(4) Uani 1 1 d . .
C28 C 0.20145(17) 0.72391(16) 0.20729(15) 0.0194(5) Uani 1 1 d . .
C29 C 0.13580(18) 0.66074(18) 0.19616(17) 0.0243(5) Uani 1 1 d . .
F29 F 0.07368(11) 0.64879(11) 0.24529(11) 0.0330(4) Uani 1 1 d . .
C30 C 0.1291(2) 0.60536(19) 0.13650(18) 0.0318(7) Uani 1 1 d . .
F30 F 0.06516(15) 0.54419(12) 0.13096(13) 0.0487(5) Uani 1 1 d . .
C31 C 0.1886(2) 0.6123(2) 0.08265(17) 0.0335(7) Uani 1 1 d . .
F31 F 0.18167(15) 0.55934(13) 0.02445(11) 0.0481(5) Uani 1 1 d . .
C32 C 0.2537(2) 0.6733(2) 0.09024(16) 0.0296(6) Uani 1 1 d . .
F32 F 0.31297(14) 0.68127(14) 0.03851(10) 0.0458(5) Uani 1 1 d . .
C33 C 0.2588(2) 0.72722(17) 0.15069(15) 0.0231(5) Uani 1 1 d . .
F33 F 0.32537(12) 0.78624(12) 0.15443(10) 0.0302(4) Uani 1 1 d . .
C34 C 0.14827(17) 0.78053(16) 0.34109(14) 0.0176(5) Uani 1 1 d . .
C35 C 0.08649(17) 0.83373(17) 0.36910(15) 0.0202(5) Uani 1 1 d . .
F35 F 0.06415(11) 0.90719(10) 0.33604(9) 0.0269(3) Uani 1 1 d . .
C36 C 0.04332(18) 0.81644(19) 0.43202(15) 0.0253(6) Uani 1 1 d . .
F36 F -0.01743(13) 0.87177(13) 0.45446(10) 0.0393(5) Uani 1 1 d . .
C37 C 0.0622(2) 0.74443(19) 0.47165(16) 0.0274(6) Uani 1 1 d . .
F37 F 0.02022(14) 0.72807(13) 0.53240(11) 0.0397(5) Uani 1 1 d . .
C38 C 0.12517(19) 0.69087(18) 0.44768(16) 0.0247(6) Uani 1 1 d . .
F38 F 0.14692(13) 0.62070(12) 0.48649(11) 0.0389(4) Uani 1 1 d . .
C39 C 0.16581(18) 0.70951(18) 0.38457(15) 0.0212(5) Uani 1 1 d . .
F39 F 0.22797(11) 0.65373(10) 0.36463(10) 0.0282(4) Uani 1 1 d . .

loop_
_atom_site_aniso_label
_atom_site_aniso_U_11
_atom_site_aniso_U_22
_atom_site_aniso_U_33
_atom_site_aniso_U_23
_atom_site_aniso_U_13
_atom_site_aniso_U_12
Pt1 0.02263(5) 0.01697(5) 0.01570(4) -0.00175(4) 0.00577(3) -0.00043(4)
P1 0.0250(3) 0.0178(3) 0.0220(3) 0.0000(3) 0.0024(3) 0.0001(2)
C1 0.061(2) 0.0388(19) 0.0244(15) -0.0063(14) 0.0225(15) -0.0072(16)
C2 0.0265(13) 0.0170(13) 0.0270(14) -0.0035(10) 0.0085(11) 0.0039(10)
C3 0.0335(14) 0.0202(13) 0.0182(12) -0.0052(10) 0.0121(11) 0.0003(10)
C4 0.0323(14) 0.0238(15) 0.0179(12) -0.0066(10) -0.0010(10) 0.0001(11)
C5 0.0236(13) 0.0270(15) 0.0300(15) -0.0017(12) 0.0042(11) -0.0032(10)
C6 0.0343(14) 0.0202(14) 0.0240(13) -0.0041(11) 0.0105(11) -0.0054(11)
C7 0.0331(14) 0.0171(13) 0.0193(13) -0.0003(10) 0.0017(10) 0.0006(10)
C8 0.0257(15) 0.043(2) 0.057(2) -0.0040(17) 0.0097(15) 0.0107(13)
C9 0.060(2) 0.039(2) 0.0248(16) -0.0018(14) -0.0148(15) 0.0050(16)
C10 0.057(2) 0.0345(19) 0.0377(18) 0.0003(14) 0.0255(16) -0.0104(15)
C11 0.0408(17) 0.0219(15) 0.0345(17) -0.0085(12) 0.0074(13) 0.0040(12)
F12A 0.0442(11) 0.0309(11) 0.0475(12) 0.0012(9) 0.0082(9) -0.0160(8)
F12B 0.0325(9) 0.0460(12) 0.0289(9) -0.0039(8) 0.0090(7) 0.0003(8)
C12 0.0276(13) 0.0280(16) 0.0274(14) -0.0004(12) 0.0062(11) -0.0056(11)
F13A 0.0430(11) 0.0411(12) 0.0458(12) 0.0063(10) -0.0133(9) 0.0032(9)
F13B 0.0272(9) 0.0686(16) 0.0500(13) -0.0169(11) -0.0038(9) -0.0100(9)
F13C 0.0464(11) 0.0670(15) 0.0276(10) -0.0072(10) 0.0056(9) 0.0052(10)
C13 0.0289(15) 0.043(2) 0.0314(16) -0.0069(14) 0.0007(12) -0.0035(13)
C14 0.0492(19) 0.0250(16) 0.0356(18) 0.0027(13) -0.0030(14) 0.0002(13)
F14A 0.0956(17) 0.0218(10) 0.0455(13) 0.0007(9) 0.0009(12) 0.0122(10)
F14B 0.0455(12) 0.0588(15) 0.0440(13) 0.0009(11) -0.0118(9) 0.0202(10)
C15 0.061(2) 0.0327(19) 0.0295(17) 0.0020(14) 0.0055(15) 0.0011(15)
F15A 0.0895(17) 0.0520(15) 0.0508(14) 0.0049(11) 0.0285(13) -0.0250(12)
F15B 0.0532(11) 0.0272(10) 0.0361(11) 0.0047(8) 0.0107(9) 0.0050(8)
F15C 0.114(2) 0.0612(17) 0.0282(11) 0.0086(11) -0.0060(12) 0.0352(15)
B1 0.0178(12) 0.0191(14) 0.0146(12) -0.0018(10) 0.0040(9) -0.0014(10)
C16 0.0209(11) 0.0198(13) 0.0134(11) -0.0015(9) 0.0041(9) 0.0007(9)
C17 0.0240(12) 0.0231(14) 0.0183(12) -0.0023(10) 0.0038(10) -0.0009(10)
F17 0.0245(8) 0.0293(9) 0.0291(9) 0.0052(7) 0.0025(6) -0.0073(6)
C18 0.0395(15) 0.0239(15) 0.0162(12) -0.0005(10) 0.0077(11) -0.0046(11)
F18 0.0542(11) 0.0279(10) 0.0259(9) 0.0066(8) 0.0081(8) -0.0098(8)
C19 0.0428(16) 0.0265(15) 0.0158(12) 0.0029(11) 0.0004(11) 0.0067(12)
F19 0.0596(12) 0.0342(11) 0.0270(10) 0.0117(8) -0.0075(9) 0.0084(9)
C20 0.0279(14) 0.0331(16) 0.0183(13) -0.0024(11) -0.0003(10) 0.0054(11)
F20 0.0277(9) 0.0573(13) 0.0323(10) 0.0067(9) -0.0079(7) 0.0092(8)
C21 0.0266(13) 0.0238(14) 0.0159(12) -0.0021(10) 0.0050(10) 0.0004(10)
F21 0.0199(7) 0.0359(10) 0.0260(9) 0.0015(7) 0.0013(6) -0.0045(6)
C22 0.0183(11) 0.0233(13) 0.0147(11) -0.0009(9) 0.0041(9) -0.0019(9)
C23 0.0230(12) 0.0217(13) 0.0162(11) -0.0014(10) 0.0016(9) -0.0013(9)
F23 0.0341(9) 0.0224(9) 0.0253(8) -0.0068(7) 0.0006(7) 0.0018(6)
C24 0.0320(14) 0.0279(15) 0.0168(12) -0.0026(11) -0.0016(10) -0.0078(11)
F24 0.0495(11) 0.0344(11) 0.0327(10) -0.0116(8) -0.0120(8) -0.0095(8)
C25 0.0240(13) 0.0397(18) 0.0185(13) 0.0028(12) -0.0077(10) -0.0082(11)
F25 0.0294(9) 0.0590(13) 0.0329(10) -0.0019(10) -0.0140(8) -0.0066(8)
C26 0.0199(11) 0.0344(16) 0.0195(12) 0.0049(11) 0.0027(9) 0.0027(10)
F26 0.0223(8) 0.0517(12) 0.0310(10) 0.0047(9) 0.0007(7) 0.0118(7)
C27 0.0231(11) 0.0250(15) 0.0145(11) -0.0020(9) 0.0041(9) 0.0004(9)
F27 0.0250(8) 0.0284(9) 0.0270(9) -0.0080(7) 0.0025(6) 0.0061(6)
C28 0.0218(11) 0.0186(14) 0.0175(11) -0.0022(9) 0.0023(9) 0.0018(9)
C29 0.0228(12) 0.0237(14) 0.0249(14) -0.0009(11) -0.0007(10) 0.0000(10)
F29 0.0248(8) 0.0354(10) 0.0392(10) -0.0048(8) 0.0059(7) -0.0108(7)
C30 0.0358(15) 0.0241(15) 0.0305(16) -0.0059(12) -0.0112(12) -0.0021(12)
F30 0.0537(12) 0.0330(11) 0.0529(13) -0.0104(10) -0.0130(10) -0.0154(9)
C31 0.0482(18) 0.0278(16) 0.0199(13) -0.0100(12) -0.0092(12) 0.0102(13)
F31 0.0771(14) 0.0378(12) 0.0235(10) -0.0181(9) -0.0111(9) 0.0127(10)
C32 0.0400(16) 0.0331(17) 0.0155(12) -0.0041(11) 0.0032(11) 0.0104(12)
F32 0.0599(13) 0.0588(14) 0.0222(9) -0.0089(9) 0.0175(9) 0.0088(10)
C33 0.0275(13) 0.0253(15) 0.0167(11) -0.0035(10) 0.0037(10) 0.0015(10)
F33 0.0320(9) 0.0362(10) 0.0255(9) -0.0045(7) 0.0145(7) -0.0079(7)
C34 0.0192(11) 0.0184(13) 0.0152(11) -0.0012(9) 0.0026(9) -0.0009(8)
C35 0.0224(12) 0.0226(14) 0.0157(11) -0.0002(10) 0.0033(9) 0.0004(9)
F35 0.0344(8) 0.0261(9) 0.0221(8) 0.0028(7) 0.0100(7) 0.0112(7)
C36 0.0238(13) 0.0369(17) 0.0160(12) -0.0034(11) 0.0060(10) 0.0029(11)
F36 0.0405(10) 0.0526(13) 0.0290(10) -0.0032(9) 0.0187(8) 0.0163(8)
C37 0.0296(13) 0.0374(17) 0.0172(12) 0.0007(11) 0.0094(10) -0.0048(11)
F37 0.0468(11) 0.0544(13) 0.0224(9) 0.0071(8) 0.0192(8) -0.0018(9)
C38 0.0303(14) 0.0247(15) 0.0186(12) 0.0042(10) 0.0025(10) -0.0031(11)
F38 0.0493(11) 0.0368(11) 0.0324(10) 0.0166(8) 0.0123(8) 0.0024(8)
C39 0.0224(12) 0.0219(13) 0.0199(12) -0.0005(10) 0.0052(10) -0.0002(10)
F39 0.0329(9) 0.0228(9) 0.0309(9) 0.0053(7) 0.0113(7) 0.0080(7)

loop_
_atom_type_symbol
_atom_type_description
_atom_type_scat_dispersion_real
_atom_type_scat_dispersion_imag
_atom_type_scat_source
C C 0.0033 0.0016 'International Tables Vol C Tables 4.2.6.8 and 6.1.1.4'
H H 0.0000 0.0000 'International Tables Vol C Tables 4.2.6.8 and 6.1.1.4'
B B 0.0013 0.0007 'International Tables Vol C Tables 4.2.6.8 and 6.1.1.4'
F F 0.0171 0.0103 'International Tables Vol C Tables 4.2.6.8 and 6.1.1.4'
P P 0.1023 0.0942 'International Tables Vol C Tables 4.2.6.8 and 6.1.1.4'
Pt Pt -1.7033 8.3905 'International Tables Vol C Tables 4.2.6.8 and 6.1.1.4'

loop_
_geom_angle_atom_site_label_1
_geom_angle_atom_site_label_2
_geom_angle_atom_site_label_3
_geom_angle
C1 Pt1 P1 87.38(10)
C1 Pt1 C6 90.68(12)
P1 Pt1 C6 172.41(7)
C1 Pt1 C7 101.19(13)
P1 Pt1 C7 153.10(7)
C6 Pt1 C7 34.46(10)
C1 Pt1 C3 160.16(12)
P1 Pt1 C3 112.13(7)
C6 Pt1 C3 70.45(9)
C7 Pt1 C3 59.77(9)
C1 Pt1 C2 131.38(13)
P1 Pt1 C2 125.43(6)
C6 Pt1 C2 60.78(9)
C7 Pt1 C2 33.73(9)
C3 Pt1 C2 33.24(9)
C1 Pt1 C5 108.45(12)
P1 Pt1 C5 140.97(7)
C6 Pt1 C5 33.64(10)
C7 Pt1 C5 60.25(10)
C3 Pt1 C5 58.77(9)
C2 Pt1 C5 70.03(9)
C1 Pt1 C4 139.71(12)
P1 Pt1 C4 118.37(7)
C6 Pt1 C4 59.56(10)
C7 Pt1 C4 70.34(9)
C3 Pt1 C4 33.26(9)
C2 Pt1 C4 59.65(9)
C5 Pt1 C4 32.40(9)
C11 P1 C12 102.93(14)
C11 P1 C14 97.76(15)
C12 P1 C14 101.03(14)
C11 P1 Pt1 122.12(11)
C12 P1 Pt1 114.63(10)
C14 P1 Pt1 115.13(11)
Pt1 C1 H1A 109.5
Pt1 C1 H1B 109.5
H1A C1 H1B 109.5
Pt1 C1 H1C 109.5
H1A C1 H1C 109.5
H1B C1 H1C 109.5
C3 C2 C7 117.5(2)
C3 C2 C8 121.1(3)
C7 C2 C8 121.4(3)
C3 C2 Pt1 72.17(15)
C7 C2 Pt1 70.23(15)
C8 C2 Pt1 129.2(2)
C2 C3 C4 122.9(2)
C2 C3 Pt1 74.59(15)
C4 C3 Pt1 76.51(15)
C2 C3 H3 119(2)
C4 C3 H3 117.3(19)
Pt1 C3 H3 129(2)
C5 C4 C3 117.8(3)
C5 C4 C9 119.9(3)
C3 C4 C9 122.2(3)
C5 C4 Pt1 72.02(16)
C3 C4 Pt1 70.23(15)
C9 C4 Pt1 129.1(2)
C4 C5 C6 121.1(3)
C4 C5 Pt1 75.58(16)
C6 C5 Pt1 69.90(16)
C4 C5 H5 118(2)
C6 C5 H5 121(2)
Pt1 C5 H5 130(2)
C5 C6 C7 119.7(2)
C5 C6 C10 120.4(3)
C7 C6 C10 119.8(3)
C5 C6 Pt1 76.47(17)
C7 C6 Pt1 72.94(15)
C10 C6 Pt1 125.6(2)
C2 C7 C6 120.7(3)
C2 C7 Pt1 76.05(16)
C6 C7 Pt1 72.60(16)
C2 C7 H7 115.7(17)
C6 C7 H7 123.5(17)
Pt1 C7 H7 120.5(18)
C2 C8 H8A 109.5
C2 C8 H8B 109.5
H8A C8 H8B 109.5
C2 C8 H8C 109.5
H8A C8 H8C 109.5
H8B C8 H8C 109.5
C4 C9 H9A 109.5
C4 C9 H9B 109.5
H9A C9 H9B 109.5
C4 C9 H9C 109.5
H9A C9 H9C 109.5
H9B C9 H9C 109.5
C6 C10 H10A 109.5
C6 C10 H10B 109.5
H10A C10 H10B 109.5
C6 C10 H10C 109.5
H10A C10 H10C 109.5
H10B C10 H10C 109.5
P1 C11 H11A 109.5
P1 C11 H11B 109.5
H11A C11 H11B 109.5
P1 C11 H11C 109.5
H11A C11 H11C 109.5
H11B C11 H11C 109.5
F12A C12 F12B 108.3(2)
F12A C12 C13 107.3(2)
F12B C12 C13 106.5(2)
F12A C12 P1 110.1(2)
F12B C12 P1 109.34(19)
C13 C12 P1 115.0(2)
F13A C13 F13C 109.1(3)
F13A C13 F13B 108.8(3)
F13C C13 F13B 107.0(3)
F13A C13 C12 111.4(3)
F13C C13 C12 110.0(3)
F13B C13 C12 110.5(3)
F14B C14 F14A 107.0(3)
F14B C14 C15 107.0(3)
F14A C14 C15 105.8(3)
F14B C14 P1 104.8(2)
F14A C14 P1 110.5(2)
C15 C14 P1 120.9(2)
F15B C15 F15A 108.7(3)
F15B C15 F15C 107.9(3)
F15A C15 F15C 107.1(3)
F15B C15 C14 111.0(3)
F15A C15 C14 111.7(3)
F15C C15 C14 110.2(3)
C28 B1 C22 113.6(2)
C28 B1 C34 114.1(2)
C22 B1 C34 101.26(19)
C28 B1 C16 101.55(19)
C22 B1 C16 113.0(2)
C34 B1 C16 113.9(2)
C17 C16 C21 113.2(2)
C17 C16 B1 127.5(2)
C21 C16 B1 118.8(2)
F17 C17 C16 121.0(2)
F17 C17 C18 114.9(2)
C16 C17 C18 124.1(2)
F18 C18 C19 119.5(3)
F18 C18 C17 120.5(3)
C19 C18 C17 120.0(3)
F19 C19 C18 120.5(3)
F19 C19 C20 121.1(3)
C18 C19 C20 118.4(3)
F20 C20 C21 120.8(3)
F20 C20 C19 119.5(3)
C21 C20 C19 119.7(3)
F21 C21 C20 116.2(2)
F21 C21 C16 119.3(2)
C20 C21 C16 124.5(3)
C23 C22 C27 113.6(2)
C23 C22 B1 119.0(2)
C27 C22 B1 126.8(2)
F23 C23 C24 115.9(2)
F23 C23 C22 119.7(2)
C24 C23 C22 124.5(2)
F24 C24 C25 120.0(2)
F24 C24 C23 120.7(3)
C25 C24 C23 119.3(3)
F25 C25 C26 120.3(3)
F25 C25 C24 120.5(3)
C26 C25 C24 119.2(2)
F26 C26 C25 120.1(2)
F26 C26 C27 120.0(3)
C25 C26 C27 119.9(3)
F27 C27 C22 121.4(2)
F27 C27 C26 115.2(2)
C22 C27 C26 123.4(3)
C29 C28 C33 112.8(2)
C29 C28 B1 127.8(2)
C33 C28 B1 119.0(2)
F29 C29 C30 115.2(3)
F29 C29 C28 120.9(3)
C30 C29 C28 124.0(3)
F30 C30 C31 119.7(3)
F30 C30 C29 120.3(3)
C31 C30 C29 120.0(3)
F31 C31 C32 121.2(3)
F31 C31 C30 120.2(3)
C32 C31 C30 118.7(3)
F32 C32 C31 119.8(3)
F32 C32 C33 120.3(3)
C31 C32 C33 119.9(3)
F33 C33 C32 116.4(2)
F33 C33 C28 118.8(2)
C32 C33 C28 124.7(3)
C35 C34 C39 113.0(2)
C35 C34 B1 127.2(2)
C39 C34 B1 119.3(2)
F35 C35 C34 121.3(2)
F35 C35 C36 115.2(2)
C34 C35 C36 123.5(3)
F36 C36 C37 120.1(2)
F36 C36 C35 119.2(3)
C37 C36 C35 120.6(3)
F37 C37 C38 121.5(3)
F37 C37 C36 120.3(3)
C38 C37 C36 118.2(2)
F38 C38 C37 119.6(2)
F38 C38 C39 120.8(3)
C37 C38 C39 119.6(3)
F39 C39 C38 116.2(2)
F39 C39 C34 118.8(2)
C38 C39 C34 125.0(3)

loop_
_geom_bond_atom_site_label_1
_geom_bond_atom_site_label_2
_geom_bond_distance
Pt1 C1 2.072(3)
Pt1 P1 2.1620(7)
Pt1 C6 2.390(3)
Pt1 C7 2.395(3)
Pt1 C3 2.439(3)
Pt1 C2 2.470(3)
Pt1 C5 2.475(3)
Pt1 C4 2.520(3)
P1 C11 1.817(3)
P1 C12 1.890(3)
P1 C14 1.913(3)
C1 H1A 0.9800
C1 H1B 0.9800
C1 H1C 0.9800
C2 C3 1.404(4)
C2 C7 1.413(4)
C2 C8 1.486(4)
C3 C4 1.421(4)
C3 H3 1.04(4)
C4 C5 1.394(4)
C4 C9 1.494(4)
C5 C6 1.410(4)
C5 H5 1.04(4)
C6 C7 1.417(4)
C6 C10 1.482(4)
C7 H7 1.01(3)
C8 H8A 0.9800
C8 H8B 0.9800
C8 H8C 0.9800
C9 H9A 0.9800
C9 H9B 0.9800
C9 H9C 0.9800
C10 H10A 0.9800
C10 H10B 0.9800
C10 H10C 0.9800
C11 H11A 0.9800
C11 H11B 0.9800
C11 H11C 0.9800
F12A C12 1.352(3)
F12B C12 1.357(3)
C12 C13 1.533(5)
F13A C13 1.306(4)
F13B C13 1.333(3)
F13C C13 1.333(4)
C14 F14B 1.361(4)
C14 F14A 1.360(4)
C14 C15 1.514(5)
C15 F15B 1.316(4)
C15 F15A 1.332(4)
C15 F15C 1.340(4)
B1 C28 1.644(4)
B1 C22 1.647(4)
B1 C34 1.649(4)
B1 C16 1.652(4)
C16 C17 1.381(4)
C16 C21 1.402(4)
C17 F17 1.353(3)
C17 C18 1.382(4)
C18 F18 1.351(3)
C18 C19 1.377(4)
C19 F19 1.342(3)
C19 C20 1.378(4)
C20 F20 1.349(3)
C20 C21 1.368(4)
C21 F21 1.349(3)
C22 C23 1.385(4)
C22 C27 1.388(4)
C23 F23 1.350(3)
C23 C24 1.380(4)
C24 F24 1.348(3)
C24 C25 1.371(4)
C25 F25 1.348(3)
C25 C26 1.365(4)
C26 F26 1.346(3)
C26 C27 1.390(4)
C27 F27 1.352(3)
C28 C29 1.387(4)
C28 C33 1.394(4)
C29 F29 1.352(3)
C29 C30 1.384(4)
C30 F30 1.346(4)
C30 C31 1.379(5)
C31 F31 1.339(3)
C31 C32 1.355(5)
C32 F32 1.349(3)
C32 C33 1.381(4)
C33 F33 1.348(3)
C34 C35 1.384(4)
C34 C39 1.392(4)
C35 F35 1.349(3)
C35 C36 1.387(4)
C36 F36 1.354(3)
C36 C37 1.373(4)
C37 F37 1.340(3)
C37 C38 1.368(4)
C38 F38 1.346(3)
C38 C39 1.374(4)
C39 F39 1.356(3)

loop_
_geom_hbond_atom_site_label_D
_geom_hbond_atom_site_label_H
_geom_hbond_atom_site_label_A
_geom_hbond_distance_DH
_geom_hbond_distance_HA
_geom_hbond_distance_DA
_geom_hbond_angle_DHA
C11 H11A F13C 0.98 2.49 2.997(4) 111.9

loop_
_geom_torsion_atom_site_label_1
_geom_torsion_atom_site_label_2
_geom_torsion_atom_site_label_3
_geom_torsion_atom_site_label_4
_geom_torsion
Pt1 P1 C12 C13 -62.3(2)
